data_2220493
loop_
_publ_author_name
'Wen, Liyuan'
'Yin, Handong'
'Li, Wenkuan'
'Wang, Daqi'

_publ_section_title <i>catena</i>-Poly[[trimethyltin(IV)]-\m-2,5-difluorobenzoato-\k^2^<i>O</i>:<i>O</i>']
_journal_coeditor_code GK2177
_journal_issue 1
_journal_name_full 'Acta Crystallographica Section E'
_journal_page_first m29
_journal_paper_doi 10.1107/S1600536808040774
_journal_volume 65
_journal_year 2009
_chemical_formula_iupac '[Sn (C H3)3 (C7 H3 F2 O2)]'
_chemical_formula_moiety 'C10 H12 F2 O2 Sn'
_chemical_formula_sum 'C10 H12 F2 O2 Sn'
_chemical_formula_weight 320.91
_chemical_name_systematic
;
catena-Poly[[trimethyltin(IV)]-\m-2,5-difluorobenzoato-\k^2^O:O']
;
_space_group_IT_number 96
_symmetry_cell_setting tetragonal
_symmetry_space_group_name_Hall 'P 4nw 2abw'
_symmetry_space_group_name_H-M 'P 43 21 2'
_atom_sites_solution_hydrogens geom
_atom_sites_solution_primary direct
_atom_sites_solution_secondary difmap
_audit_creation_method SHELXL-97
_cell_angle_alpha 90.00
_cell_angle_beta 90.00
_cell_angle_gamma 90.00
_cell_formula_units_Z 8
_cell_length_a 9.8857(9)
_cell_length_b 9.8857(9)
_cell_length_c 24.896(2)
_cell_measurement_reflns_used 5675
_cell_measurement_temperature 298(2)
_cell_measurement_theta_max 26.395
_cell_measurement_theta_min 2.216
_cell_volume 2433.0(4)
_computing_cell_refinement 'SAINT (Siemens, 1996)'
_computing_data_collection 'SMART (Siemens, 1996)'
_computing_data_reduction 'SAINT (Siemens, 1996'
_computing_molecular_graphics 'SHELXTL (Sheldrick, 2008)'
_computing_publication_material 'SHELXTL (Sheldrick, 2008)'
_computing_structure_refinement 'SHELXL97 (Sheldrick, 2008)'
_computing_structure_solution 'SHELXS97 (Sheldrick, 2008)'
_diffrn_ambient_temperature 298(2)
_diffrn_measured_fraction_theta_full 1.000
_diffrn_measured_fraction_theta_max 1.000
_diffrn_measurement_device_type 'Siemens SMART CCD'
_diffrn_measurement_method '\f and \w'
_diffrn_radiation_monochromator graphite
_diffrn_radiation_source 'fine-focus sealed tube'
_diffrn_radiation_type MoK\a
_diffrn_radiation_wavelength 0.71073
_diffrn_reflns_av_R_equivalents 0.0340
_diffrn_reflns_av_sigmaI/netI 0.0241
_diffrn_reflns_limit_h_max 11
_diffrn_reflns_limit_h_min -11
_diffrn_reflns_limit_k_max 7
_diffrn_reflns_limit_k_min -11
_diffrn_reflns_limit_l_max 29
_diffrn_reflns_limit_l_min -16
_diffrn_reflns_number 10078
_diffrn_reflns_theta_full 24.99
_diffrn_reflns_theta_max 24.99
_diffrn_reflns_theta_min 2.22
_diffrn_standards_decay_% 0
_diffrn_standards_interval_count 0
_diffrn_standards_interval_time 0
_diffrn_standards_number 0
_exptl_absorpt_coefficient_mu 2.105
_exptl_absorpt_correction_T_max 0.6003
_exptl_absorpt_correction_T_min 0.5018
_exptl_absorpt_correction_type multi-scan
_exptl_absorpt_process_details '(SADABS; Sheldrick, 1996)'
_exptl_crystal_colour colourless
_exptl_crystal_density_diffrn 1.752
_exptl_crystal_density_method 'not measured'
_exptl_crystal_description block
_exptl_crystal_F_000 1248
_exptl_crystal_size_max 0.38
_exptl_crystal_size_mid 0.29
_exptl_crystal_size_min 0.27
_refine_diff_density_max 0.541
_refine_diff_density_min -0.455
_refine_ls_abs_structure_details 'Flack (1983)'
_refine_ls_abs_structure_Flack -0.01(8)
_refine_ls_extinction_method none
_refine_ls_goodness_of_fit_ref 1.002
_refine_ls_hydrogen_treatment constr
_refine_ls_matrix_type full
_refine_ls_number_parameters 136
_refine_ls_number_reflns 2152
_refine_ls_number_restraints 0
_refine_ls_restrained_S_all 1.002
_refine_ls_R_factor_all 0.0396
_refine_ls_R_factor_gt 0.0359
_refine_ls_shift/su_max 0.000
_refine_ls_shift/su_mean 0.000
_refine_ls_structure_factor_coef Fsqd
_refine_ls_weighting_details 'calc w=1/[\s^2^(Fo^2^)+(0.066P)^2^+4.861P] where P=(Fo^2^+2Fc^2^)/3'
_refine_ls_weighting_scheme calc
_refine_ls_wR_factor_gt 0.1039
_refine_ls_wR_factor_ref 0.1073
_reflns_number_gt 1996
_reflns_number_total 2152
_reflns_threshold_expression I>2\s(I)
_cod_data_source_file gk2177.cif
_cod_data_source_block I
_cod_depositor_comments
;
The following automatic conversions were performed:
'_symmetry_cell_setting' value 'Tetragonal' changed to 'tetragonal'
according to '/home/saulius/struct/CIF-dictionaries/cif_core.dic'
dictionary named 'cif_core.dic' version 2.4.1 from
2010-06-29.

'_geom_bond_publ_flag' value 'Y' changed to 'y' according to
'/home/saulius/struct/CIF-dictionaries/cif_core.dic' dictionary named
'cif_core.dic' version 2.4.1 from 2010-06-29 (5
times).

'_geom_angle_publ_flag' value 'Y' changed to 'y' according to
'/home/saulius/struct/CIF-dictionaries/cif_core.dic' dictionary named
'cif_core.dic' version 2.4.1 from 2010-06-29.

Automatic conversion script
Id: cif_fix_enum 1527 2010-12-29 10:47:43Z saulius 

The following automatic conversions were performed:

'_symmetry_cell_setting' value 'Tetragonal' changed to 'tetragonal'
according to /home/saulius/struct/CIF-dictionaries/cif_core.dic
dictionary named 'cif_core.dic' version 2.4.1 from
2010-06-29.

'_geom_bond_publ_flag' value 'Y' changed to 'y'
according to /home/saulius/struct/CIF-dictionaries/cif_core.dic
dictionary named 'cif_core.dic' version 2.4.1 from 2010-06-29 (5
times).

'_geom_angle_publ_flag' value 'Y' changed to 'y' according
to /home/saulius/struct/CIF-dictionaries/cif_core.dic dictionary
named 'cif_core.dic' version 2.4.1 from 2010-06-29.

Automatic conversion script
Id: cif_fix_values 1715 2011-07-08 13:25:40Z adriana 
;
_cod_original_sg_symbol_H-M 'P 43 21 2 '
_cod_database_code 2220493
_cod_database_fobs_code 2220493

loop_
_symmetry_equiv_pos_as_xyz
'x, y, z'
'-x, -y, z+1/2'
'-y+1/2, x+1/2, z+3/4'
'y+1/2, -x+1/2, z+1/4'
'-x+1/2, y+1/2, -z+3/4'
'x+1/2, -y+1/2, -z+1/4'
'y, x, -z'
'-y, -x, -z+1/2'

loop_
_atom_site_type_symbol
_atom_site_label
_atom_site_fract_x
_atom_site_fract_y
_atom_site_fract_z
_atom_site_U_iso_or_equiv
_atom_site_adp_type
_atom_site_calc_flag
_atom_site_refinement_flags
_atom_site_occupancy
_atom_site_disorder_assembly
_atom_site_disorder_group
Sn Sn1 0.79786(5) 0.82634(5) 0.11522(2) 0.05163(18) Uani d . 1 . .
F F1 1.1717(7) 1.1333(7) 0.1597(3) 0.111(2) Uani d . 1 . .
F F2 1.4123(8) 1.0943(8) -0.0335(3) 0.131(3) Uani d . 1 . .
O O1 0.9583(5) 0.9696(5) 0.0890(2) 0.0632(14) Uani d . 1 . .
O O2 1.1085(6) 0.8095(6) 0.1065(3) 0.0786(18) Uani d . 1 . .
C C1 1.0763(7) 0.9249(7) 0.0922(3) 0.0552(19) Uani d . 1 . .
C C2 1.1900(8) 1.0242(7) 0.0773(3) 0.0561(18) Uani d . 1 . .
C C3 1.2313(10) 1.1239(11) 0.1101(4) 0.080(3) Uani d . 1 . .
C C4 1.3367(11) 1.2144(9) 0.0992(5) 0.089(3) Uani d . 1 . .
H H4 1.3649 1.2787 0.1240 0.107 Uiso calc R 1 . .
C C5 1.3953(9) 1.2021(11) 0.0498(5) 0.082(3) Uani d . 1 . .
H H5 1.4635 1.2615 0.0395 0.098 Uiso calc R 1 . .
C C6 1.3539(10) 1.1028(11) 0.0153(4) 0.081(3) Uani d . 1 . .
C C7 1.2516(10) 1.0141(11) 0.0269(4) 0.078(3) Uani d . 1 . .
H H7 1.2240 0.9495 0.0020 0.093 Uiso calc R 1 . .
C C8 0.6502(9) 0.9694(8) 0.0912(3) 0.067(2) Uani d . 1 . .
H H8A 0.6849 1.0227 0.0621 0.100 Uiso calc R 1 . .
H H8B 0.6287 1.0274 0.1210 0.100 Uiso calc R 1 . .
H H8C 0.5700 0.9229 0.0797 0.100 Uiso calc R 1 . .
C C9 0.8458(10) 0.6721(11) 0.0603(4) 0.081(3) Uani d . 1 . .
H H9A 0.7645 0.6261 0.0497 0.122 Uiso calc R 1 . .
H H9B 0.9065 0.6088 0.0769 0.122 Uiso calc R 1 . .
H H9C 0.8882 0.7108 0.0292 0.122 Uiso calc R 1 . .
C C10 0.8626(9) 0.8328(10) 0.1959(3) 0.070(2) Uani d . 1 . .
H H10A 0.9112 0.7514 0.2043 0.105 Uiso calc R 1 . .
H H10B 0.7854 0.8405 0.2191 0.105 Uiso calc R 1 . .
H H10C 0.9207 0.9095 0.2011 0.105 Uiso calc R 1 . .

loop_
_atom_site_aniso_label
_atom_site_aniso_U_11
_atom_site_aniso_U_22
_atom_site_aniso_U_33
_atom_site_aniso_U_12
_atom_site_aniso_U_13
_atom_site_aniso_U_23
Sn1 0.0368(3) 0.0477(3) 0.0704(3) 0.0054(2) -0.0009(2) 0.0029(2)
F1 0.121(6) 0.108(5) 0.103(4) -0.027(4) 0.039(4) -0.022(4)
F2 0.138(6) 0.136(6) 0.120(5) 0.010(5) 0.067(5) 0.039(4)
O1 0.040(3) 0.047(3) 0.102(4) 0.009(2) 0.009(3) 0.020(3)
O2 0.054(3) 0.054(3) 0.128(5) 0.005(3) -0.001(3) 0.029(4)
C1 0.031(3) 0.047(4) 0.087(5) -0.004(3) 0.012(3) 0.014(4)
C2 0.033(3) 0.046(4) 0.089(5) 0.005(3) 0.003(4) 0.015(4)
C3 0.063(6) 0.083(7) 0.094(7) 0.012(5) 0.020(5) 0.004(6)
C4 0.100(8) 0.048(5) 0.119(8) -0.007(5) 0.014(6) 0.007(5)
C5 0.046(5) 0.067(6) 0.133(9) 0.001(5) 0.013(5) 0.035(6)
C6 0.058(5) 0.087(7) 0.099(7) 0.012(5) 0.025(5) 0.039(6)
C7 0.067(6) 0.089(7) 0.077(6) 0.006(5) 0.011(5) 0.026(5)
C8 0.062(5) 0.050(5) 0.088(5) 0.013(4) -0.004(4) 0.007(4)
C9 0.074(6) 0.092(7) 0.078(6) 0.025(6) -0.012(5) -0.009(5)
C10 0.068(5) 0.074(6) 0.068(5) 0.008(4) -0.003(4) -0.004(4)

loop_
_atom_type_symbol
_atom_type_description
_atom_type_scat_dispersion_real
_atom_type_scat_dispersion_imag
_atom_type_scat_source
C C 0.0033 0.0016 'International Tables Vol C Tables 4.2.6.8 and 6.1.1.4'
H H 0.0000 0.0000 'International Tables Vol C Tables 4.2.6.8 and 6.1.1.4'
F F 0.0171 0.0103 'International Tables Vol C Tables 4.2.6.8 and 6.1.1.4'
O O 0.0106 0.0060 'International Tables Vol C Tables 4.2.6.8 and 6.1.1.4'
Sn Sn -0.6537 1.4246 'International Tables Vol C Tables 4.2.6.8 and 6.1.1.4'

loop_
_geom_angle_atom_site_label_1
_geom_angle_atom_site_label_2
_geom_angle_atom_site_label_3
_geom_angle_site_symmetry_1
_geom_angle_site_symmetry_3
_geom_angle
_geom_angle_publ_flag
C9 Sn1 C10 . . 125.0(4) ?
C9 Sn1 C8 . . 117.1(4) ?
C10 Sn1 C8 . . 117.2(3) ?
C9 Sn1 O1 . . 96.3(3) ?
C10 Sn1 O1 . . 92.5(3) ?
C8 Sn1 O1 . . 89.1(3) ?
C9 Sn1 O2 . 6_465 87.8(3) ?
C10 Sn1 O2 . 6_465 88.5(3) ?
C8 Sn1 O2 . 6_465 85.4(3) ?
O1 Sn1 O2 . 6_465 174.15(19) y
C1 O1 Sn1 . . 114.9(4) ?
C1 O2 Sn1 . 6_565 142.9(5) ?
O2 C1 O1 . . 125.8(6) ?
O2 C1 C2 . . 118.1(6) ?
O1 C1 C2 . . 116.2(6) ?
C3 C2 C7 . . 117.7(8) ?
C3 C2 C1 . . 123.0(8) ?
C7 C2 C1 . . 119.3(8) ?
C2 C3 F1 . . 117.8(9) ?
C2 C3 C4 . . 125.3(9) ?
F1 C3 C4 . . 116.8(10) ?
C5 C4 C3 . . 115.7(10) ?
C5 C4 H4 . . 122.1 ?
C3 C4 H4 . . 122.1 ?
C4 C5 C6 . . 120.1(9) ?
C4 C5 H5 . . 119.9 ?
C6 C5 H5 . . 119.9 ?
F2 C6 C5 . . 118.8(10) ?
F2 C6 C7 . . 117.7(11) ?
C5 C6 C7 . . 123.4(10) ?
C6 C7 C2 . . 117.7(11) ?
C6 C7 H7 . . 121.2 ?
C2 C7 H7 . . 121.2 ?
Sn1 C8 H8A . . 109.5 ?
Sn1 C8 H8B . . 109.5 ?
H8A C8 H8B . . 109.5 ?
Sn1 C8 H8C . . 109.5 ?
H8A C8 H8C . . 109.5 ?
H8B C8 H8C . . 109.5 ?
Sn1 C9 H9A . . 109.5 ?
Sn1 C9 H9B . . 109.5 ?
H9A C9 H9B . . 109.5 ?
Sn1 C9 H9C . . 109.5 ?
H9A C9 H9C . . 109.5 ?
H9B C9 H9C . . 109.5 ?
Sn1 C10 H10A . . 109.5 ?
Sn1 C10 H10B . . 109.5 ?
H10A C10 H10B . . 109.5 ?
Sn1 C10 H10C . . 109.5 ?
H10A C10 H10C . . 109.5 ?
H10B C10 H10C . . 109.5 ?

loop_
_geom_bond_atom_site_label_1
_geom_bond_atom_site_label_2
_geom_bond_site_symmetry_2
_geom_bond_distance
_geom_bond_publ_flag
Sn1 C9 . 2.103(9) y
Sn1 C10 . 2.110(8) y
Sn1 C8 . 2.118(7) y
Sn1 O1 . 2.225(5) y
Sn1 O2 6_465 2.410(6) y
F1 C3 . 1.373(11) ?
F2 C6 . 1.349(11) ?
O1 C1 . 1.250(9) ?
O2 C1 . 1.237(9) ?
O2 Sn1 6_565 2.410(6) ?
C1 C2 . 1.537(10) ?
C2 C3 . 1.344(13) ?
C2 C7 . 1.399(12) ?
C3 C4 . 1.399(14) ?
C4 C5 . 1.365(14) ?
C4 H4 . 0.9300 ?
C5 C6 . 1.366(15) ?
C5 H5 . 0.9300 ?
C6 C7 . 1.369(14) ?
C7 H7 . 0.9300 ?
C8 H8A . 0.9600 ?
C8 H8B . 0.9600 ?
C8 H8C . 0.9600 ?
C9 H9A . 0.9600 ?
C9 H9B . 0.9600 ?
C9 H9C . 0.9600 ?
C10 H10A . 0.9600 ?
C10 H10B . 0.9600 ?
C10 H10C . 0.9600 ?

loop_
_geom_hbond_atom_site_label_D
_geom_hbond_atom_site_label_H
_geom_hbond_atom_site_label_A
_geom_hbond_site_symmetry_A
_geom_hbond_distance_DH
_geom_hbond_distance_HA
_geom_hbond_distance_DA
_geom_hbond_angle_DHA
_geom_hbond_publ_flag
C5 H5 F1 6_575 0.93 2.63 3.336(13) 133 n

loop_
_geom_torsion_atom_site_label_1
_geom_torsion_atom_site_label_2
_geom_torsion_atom_site_label_3
_geom_torsion_atom_site_label_4
_geom_torsion_site_symmetry_1
_geom_torsion_site_symmetry_2
_geom_torsion_site_symmetry_3
_geom_torsion_site_symmetry_4
_geom_torsion
_geom_torsion_publ_flag
C9 Sn1 O1 C1 . . . . -58.5(6) ?
C10 Sn1 O1 C1 . . . . 67.1(6) ?
C8 Sn1 O1 C1 . . . . -175.6(7) ?
Sn1 O2 C1 O1 6_565 . . . -166.0(7) ?
Sn1 O2 C1 C2 6_565 . . . 13.5(15) ?
Sn1 O1 C1 O2 . . . . 2.8(12) ?
Sn1 O1 C1 C2 . . . . -176.8(5) ?
O2 C1 C2 C3 . . . . -103.1(10) ?
O1 C1 C2 C3 . . . . 76.4(11) ?
O2 C1 C2 C7 . . . . 78.8(11) ?
O1 C1 C2 C7 . . . . -101.7(9) ?
C7 C2 C3 F1 . . . . -179.5(8) ?
C1 C2 C3 F1 . . . . 2.4(13) ?
C7 C2 C3 C4 . . . . -3.8(15) ?
C1 C2 C3 C4 . . . . 178.1(9) ?
C2 C3 C4 C5 . . . . 3.6(16) ?
F1 C3 C4 C5 . . . . 179.3(8) ?
C3 C4 C5 C6 . . . . -2.5(15) ?
C4 C5 C6 F2 . . . . 179.0(9) ?
C4 C5 C6 C7 . . . . 2.0(16) ?
F2 C6 C7 C2 . . . . -179.2(8) ?
C5 C6 C7 C2 . . . . -2.1(15) ?
C3 C2 C7 C6 . . . . 2.9(13) ?
C1 C2 C7 C6 . . . . -178.9(8) ?
